data_1561880
loop_
_publ_author_name
'Kuai, Hai-Wei'
'Cheng, Xiao-Chun'
'Li, Deng-Hao'
'Hu, Tao'
'Zhu, Xiao-Hong'

_publ_section_title
;
 Syntheses, characterization and properties of silver, copper and
 palladium complexes from bis(oxazoline)-containing ligands
;
_journal_name_full 'Journal of Solid State Chemistry'
_journal_page_first 65
_journal_page_last 75
_journal_paper_doi 10.1016/j.jssc.2015.04.021
_journal_volume 228
_journal_year 2015
_chemical_absolute_configuration ad
_chemical_formula_moiety 'C22 H22 Ag2 N6 O4, 2(F6 Sb)'
_chemical_formula_sum 'C22 H22 Ag2 F12 N6 O4 Sb2'
_chemical_formula_weight 1121.70
_space_group_IT_number 20
_space_group_name_Hall 'C 2c 2'
_space_group_name_H-M_alt 'C 2 2 21'
_symmetry_cell_setting orthorhombic
_symmetry_space_group_name_Hall 'C 2c 2'
_symmetry_space_group_name_H-M 'C 2 2 21'
_atom_sites_solution_hydrogens geom
_atom_sites_solution_primary direct
_atom_sites_solution_secondary difmap
_audit_creation_method SHELXL-97
_cell_angle_alpha 90.00
_cell_angle_beta 90.00
_cell_angle_gamma 90.00
_cell_formula_units_Z 8
_cell_length_a 11.3985(10)
_cell_length_b 22.943(2)
_cell_length_c 23.982(2)
_cell_measurement_reflns_used 5713
_cell_measurement_temperature 293(2)
_cell_measurement_theta_max 25.69
_cell_measurement_theta_min 2.17
_cell_volume 6271.7(9)
_computing_structure_refinement 'SHELXL-97 (Sheldrick, 2008)'
_computing_structure_solution 'SHELXS-97 (Sheldrick, 2008)'
_diffrn_ambient_temperature 293(2)
_diffrn_measured_fraction_theta_full 0.995
_diffrn_measured_fraction_theta_max 0.995
_diffrn_measurement_device_type 'Bruker Smart ApexII CCD'
_diffrn_measurement_method 'phi and omega scans'
_diffrn_radiation_monochromator graphite
_diffrn_radiation_source 'fine-focus sealed tube'
_diffrn_radiation_type MoK\a
_diffrn_radiation_wavelength 0.71073
_diffrn_reflns_av_R_equivalents 0.0274
_diffrn_reflns_av_sigmaI/netI 0.0358
_diffrn_reflns_limit_h_max 14
_diffrn_reflns_limit_h_min -15
_diffrn_reflns_limit_k_max 29
_diffrn_reflns_limit_k_min -28
_diffrn_reflns_limit_l_max 31
_diffrn_reflns_limit_l_min -25
_diffrn_reflns_number 19792
_diffrn_reflns_theta_full 27.99
_diffrn_reflns_theta_max 27.99
_diffrn_reflns_theta_min 1.70
_exptl_absorpt_coefficient_mu 3.048
_exptl_absorpt_correction_T_max 0.6413
_exptl_absorpt_correction_T_min 0.5808
_exptl_absorpt_correction_type multi-scan
_exptl_absorpt_process_details '(SADBAS; Sheldrick, 1996)'
_exptl_crystal_colour colorless
_exptl_crystal_density_diffrn 2.376
_exptl_crystal_density_method 'not measured'
_exptl_crystal_description block
_exptl_crystal_F_000 4256
_exptl_crystal_size_max 0.20
_exptl_crystal_size_mid 0.20
_exptl_crystal_size_min 0.16
_refine_diff_density_max 0.641
_refine_diff_density_min -1.363
_refine_diff_density_rms 0.187
_refine_ls_abs_structure_details 'Flack H D (1983), Acta Cryst. A39, 876-881'
_refine_ls_abs_structure_Flack 0.00(4)
_refine_ls_extinction_method none
_refine_ls_goodness_of_fit_ref 1.043
_refine_ls_hydrogen_treatment constr
_refine_ls_matrix_type full
_refine_ls_number_parameters 440
_refine_ls_number_reflns 7406
_refine_ls_number_restraints 0
_refine_ls_restrained_S_all 1.043
_refine_ls_R_factor_all 0.0624
_refine_ls_R_factor_gt 0.0475
_refine_ls_shift/su_max 0.001
_refine_ls_shift/su_mean 0.000
_refine_ls_structure_factor_coef Fsqd
_refine_ls_weighting_details 'calc w=1/[\s^2^(Fo^2^)+(0.0772P)^2^+0.9026P] where P=(Fo^2^+2Fc^2^)/3'
_refine_ls_weighting_scheme calc
_refine_ls_wR_factor_gt 0.1207
_refine_ls_wR_factor_ref 0.1310
_reflns_number_gt 5748
_reflns_number_total 7406
_reflns_threshold_expression >2sigma(I)
_cod_data_source_file JSSC-2015-228-65.cif
_cod_data_source_block Ag-2
_cod_depositor_comments
;
The following automatic conversions were performed:

data item '_symmetry_cell_setting' value 'Orthorhombic' was changed
to 'orthorhombic' in accordance with the built-in table derived from
the CIF Core dictionary named 'cif_core.dic' version 2.4.5 last
updated on 2014-11-21.

Automatic conversion script
Id: cif_fix_values 8369 2020-08-20 11:38:08Z andrius 
;
_cod_original_cell_volume 6271.5(9)
_cod_original_sg_symbol_H-M 'C222(1) '
_cod_database_code 1561880

loop_
_symmetry_equiv_pos_as_xyz
'x, y, z'
'-x, -y, z+1/2'
'x, -y, -z'
'-x, y, -z+1/2'
'x+1/2, y+1/2, z'
'-x+1/2, -y+1/2, z+1/2'
'x+1/2, -y+1/2, -z'
'-x+1/2, y+1/2, -z+1/2'

loop_
_atom_site_label
_atom_site_type_symbol
_atom_site_fract_x
_atom_site_fract_y
_atom_site_fract_z
_atom_site_U_iso_or_equiv
_atom_site_adp_type
_atom_site_occupancy
_atom_site_symmetry_multiplicity
_atom_site_calc_flag
_atom_site_refinement_flags
_atom_site_disorder_assembly
_atom_site_disorder_group
Ag1 Ag 0.5000 -0.03171(3) 0.7500 0.0654(2) Uani 1 2 d S . .
Ag2 Ag 0.24674(5) 0.00555(2) 0.80531(3) 0.05801(15) Uani 1 1 d . . .
Ag3 Ag 0.0000 0.04731(4) 0.7500 0.0622(2) Uani 1 2 d S . .
N1 N 0.3722(6) 0.0697(2) 0.7088(2) 0.0485(13) Uani 1 1 d . . .
N2 N 0.4503(6) -0.0384(3) 0.6649(3) 0.0606(16) Uani 1 1 d . . .
N3 N 0.2946(6) 0.0935(2) 0.8213(2) 0.0530(15) Uani 1 1 d . . .
N4 N 0.1338(6) -0.0525(2) 0.7048(2) 0.0484(13) Uani 1 1 d . . .
N5 N 0.1988(6) -0.0837(2) 0.8153(2) 0.0507(13) Uani 1 1 d . . .
N6 N 0.0535(6) 0.0579(3) 0.6666(3) 0.0585(15) Uani 1 1 d . . .
O1 O 0.3968(6) -0.0076(3) 0.5815(2) 0.0801(18) Uani 1 1 d . . .
O2 O 0.3499(6) 0.1856(2) 0.8072(2) 0.0622(14) Uani 1 1 d . . .
O3 O 0.1452(6) -0.1742(2) 0.7956(3) 0.0648(15) Uani 1 1 d . . .
O4 O 0.1268(6) 0.0363(3) 0.5837(2) 0.0768(18) Uani 1 1 d . . .
Sb1 Sb 0.97861(7) 0.26177(3) 0.52048(2) 0.0764(2) Uani 1 1 d . . .
Sb2 Sb 0.21801(10) 1.0000 0.0000 0.0762(2) Uani 1 2 d S . .
Sb3 Sb 0.0000 0.26102(4) 0.7500 0.063 Uani 1 2 d S . .
F1 F 1.0825(12) 0.2747(13) 0.5670(5) 0.425(18) Uani 1 1 d . . .
F2 F 0.8748(11) 0.3014(5) 0.5598(7) 0.256(8) Uani 1 1 d . . .
F3 F 1.0741(17) 0.2223(7) 0.4768(8) 0.353(14) Uani 1 1 d . . .
F4 F 1.0329(15) 0.3245(5) 0.4811(5) 0.251(7) Uani 1 1 d . . .
F5 F 0.9316(16) 0.2017(4) 0.5554(4) 0.236(9) Uani 1 1 d . . .
F6 F 0.8756(18) 0.2459(13) 0.4673(6) 0.46(2) Uani 1 1 d . . .
F7 F 0.2203(11) 0.9210(3) -0.0018(2) 0.195(6) Uani 1 1 d . . .
F8 F 0.1234(12) 0.9968(5) 0.0602(5) 0.247(8) Uani 1 1 d . . .
F9 F 0.3261(13) 1.0018(5) 0.0569(5) 0.224(6) Uani 1 1 d . . .
F10 F -0.0808(13) 0.1905(7) 0.7360(8) 0.200(8) Uani 0.75 1 d P . .
F11 F 0.1032(13) 0.2703(9) 0.8053(6) 0.202(7) Uani 0.75 1 d P . .
F12 F 0.0985(10) 0.2515(8) 0.6902(5) 0.169(6) Uani 0.75 1 d P . .
F13 F -0.0801(13) 0.3293(6) 0.7624(10) 0.224(10) Uani 0.75 1 d P . .
C1 C 0.3895(7) 0.0632(3) 0.6541(3) 0.0536(17) Uani 1 1 d . . .
C2 C 0.3830(9) 0.1071(4) 0.6166(3) 0.066(2) Uani 1 1 d . . .
H2 H 0.3930 0.0996 0.5788 0.079 Uiso 1 1 calc R . .
C3 C 0.3612(10) 0.1635(3) 0.6351(4) 0.076(3) Uani 1 1 d . . .
H3 H 0.3574 0.1945 0.6102 0.091 Uiso 1 1 calc R . .
C4 C 0.3455(9) 0.1720(3) 0.6914(3) 0.063(2) Uani 1 1 d . . .
H4 H 0.3320 0.2091 0.7055 0.076 Uiso 1 1 calc R . .
C5 C 0.3502(7) 0.1239(3) 0.7270(3) 0.0478(15) Uani 1 1 d . . .
C6 C 0.4153(6) 0.0032(3) 0.6348(3) 0.0567(16) Uani 1 1 d . . .
C7 C 0.4629(10) -0.0901(4) 0.6292(4) 0.081(3) Uani 1 1 d . . .
H7A H 0.4083 -0.1204 0.6403 0.097 Uiso 1 1 calc R . .
H7B H 0.5421 -0.1054 0.6310 0.097 Uiso 1 1 calc R . .
C8 C 0.4354(11) -0.0682(4) 0.5721(4) 0.088(3) Uani 1 1 d . . .
H8A H 0.5042 -0.0694 0.5484 0.105 Uiso 1 1 calc R . .
H8B H 0.3735 -0.0911 0.5550 0.105 Uiso 1 1 calc R . .
C9 C 0.3298(7) 0.1319(3) 0.7870(3) 0.0484(16) Uani 1 1 d . . .
C10 C 0.2919(9) 0.1217(3) 0.8766(3) 0.062(2) Uani 1 1 d . . .
H10A H 0.3544 0.1069 0.9002 0.075 Uiso 1 1 calc R . .
H10B H 0.2173 0.1148 0.8950 0.075 Uiso 1 1 calc R . .
C11 C 0.3090(11) 0.1862(4) 0.8648(4) 0.079(3) Uani 1 1 d . . .
H11A H 0.2359 0.2075 0.8684 0.094 Uiso 1 1 calc R . .
H11B H 0.3671 0.2032 0.8895 0.094 Uiso 1 1 calc R . .
C12 C 0.1516(7) -0.1083(3) 0.7181(3) 0.0509(17) Uani 1 1 d . . .
C13 C 0.1583(8) -0.1537(3) 0.6807(3) 0.0591(19) Uani 1 1 d . . .
H13 H 0.1684 -0.1918 0.6928 0.071 Uiso 1 1 calc R . .
C14 C 0.1499(9) -0.1408(4) 0.6252(4) 0.072(2) Uani 1 1 d . . .
H14 H 0.1580 -0.1699 0.5985 0.087 Uiso 1 1 calc R . .
C15 C 0.1290(8) -0.0835(4) 0.6092(3) 0.065(2) Uani 1 1 d . . .
H15 H 0.1196 -0.0737 0.5719 0.078 Uiso 1 1 calc R . .
C16 C 0.1227(7) -0.0421(3) 0.6496(3) 0.0535(17) Uani 1 1 d . . .
C17 C 0.1656(7) -0.1186(3) 0.7791(3) 0.0496(16) Uani 1 1 d . . .
C18 C 0.1946(8) -0.1133(3) 0.8699(3) 0.0581(18) Uani 1 1 d . . .
H18A H 0.1313 -0.0982 0.8927 0.070 Uiso 1 1 calc R . .
H18B H 0.2681 -0.1089 0.8898 0.070 Uiso 1 1 calc R . .
C19 C 0.1729(10) -0.1776(4) 0.8541(4) 0.075(3) Uani 1 1 d . . .
H19A H 0.2424 -0.2011 0.8604 0.090 Uiso 1 1 calc R . .
H19B H 0.1081 -0.1939 0.8752 0.090 Uiso 1 1 calc R . .
C20 C 0.0979(7) 0.0202(3) 0.6357(3) 0.0547(17) Uani 1 1 d . . .
C21 C 0.0506(10) 0.1136(4) 0.6335(4) 0.073(2) Uani 1 1 d . . .
H21A H -0.0271 0.1308 0.6342 0.087 Uiso 1 1 calc R . .
H21B H 0.1065 0.1416 0.6481 0.087 Uiso 1 1 calc R . .
C22 C 0.0833(10) 0.0950(4) 0.5759(4) 0.077(3) Uani 1 1 d . . .
H22A H 0.0156 0.0955 0.5514 0.093 Uiso 1 1 calc R . .
H22B H 0.1436 0.1202 0.5605 0.093 Uiso 1 1 calc R . .

loop_
_atom_site_aniso_label
_atom_site_aniso_U_11
_atom_site_aniso_U_22
_atom_site_aniso_U_33
_atom_site_aniso_U_23
_atom_site_aniso_U_13
_atom_site_aniso_U_12
Ag1 0.0837(6) 0.0492(4) 0.0633(5) 0.000 -0.0024(5) 0.000
Ag2 0.0841(4) 0.0319(2) 0.0580(3) 0.0000(2) -0.0014(3) -0.0044(3)
Ag3 0.0798(5) 0.0567(4) 0.0500(4) 0.000 -0.0005(4) 0.000
N1 0.060(3) 0.038(3) 0.047(3) 0.000(2) -0.001(3) 0.003(3)
N2 0.076(4) 0.038(3) 0.068(4) -0.008(3) 0.001(3) -0.002(3)
N3 0.079(4) 0.033(3) 0.047(3) 0.000(2) 0.010(3) 0.001(3)
N4 0.064(4) 0.039(3) 0.042(3) -0.006(2) 0.006(3) 0.003(2)
N5 0.068(4) 0.036(3) 0.048(3) -0.001(2) -0.002(3) 0.000(2)
N6 0.075(4) 0.046(3) 0.055(3) -0.001(3) -0.004(3) -0.003(3)
O1 0.111(5) 0.074(4) 0.055(3) -0.021(3) -0.001(3) 0.014(4)
O2 0.095(4) 0.042(3) 0.050(3) -0.004(2) 0.003(3) -0.011(3)
O3 0.089(4) 0.030(2) 0.076(4) -0.005(2) -0.005(3) -0.005(2)
O4 0.096(5) 0.083(4) 0.052(3) 0.007(3) 0.013(3) 0.023(4)
Sb1 0.1358(6) 0.0532(3) 0.0401(2) 0.0007(2) 0.0098(3) 0.0042(3)
Sb2 0.1206(7) 0.0680(5) 0.0399(4) -0.0004(3) 0.000 0.000
Sb3 0.059 0.070 0.059 0.000 0.003 0.000
F1 0.161(11) 0.94(5) 0.175(12) 0.20(2) -0.059(9) -0.17(2)
F2 0.192(11) 0.135(9) 0.44(2) -0.139(12) 0.102(13) 0.016(8)
F3 0.43(3) 0.223(15) 0.41(2) -0.187(16) 0.31(2) -0.082(16)
F4 0.38(2) 0.130(8) 0.240(13) 0.051(8) 0.031(14) -0.107(12)
F5 0.46(3) 0.096(6) 0.155(9) 0.027(6) 0.057(12) 0.074(10)
F6 0.36(3) 0.81(5) 0.218(13) 0.29(2) -0.175(16) -0.32(3)
F7 0.448(18) 0.077(4) 0.059(4) 0.002(3) -0.012(8) -0.054(8)
F8 0.301(14) 0.194(11) 0.245(11) -0.128(10) 0.209(11) -0.128(11)
F9 0.312(16) 0.146(9) 0.213(11) 0.003(8) -0.160(11) 0.001(10)
F10 0.173(11) 0.192(13) 0.236(19) -0.048(13) 0.075(13) -0.090(10)
F11 0.163(12) 0.31(2) 0.133(9) 0.016(12) -0.092(9) 0.004(14)
F12 0.118(8) 0.266(18) 0.124(8) -0.039(10) 0.071(7) -0.031(10)
F13 0.193(12) 0.169(12) 0.31(2) -0.129(15) -0.099(15) 0.104(10)
C1 0.068(5) 0.045(4) 0.048(4) -0.009(3) 0.008(3) 0.000(3)
C2 0.088(6) 0.058(5) 0.053(5) 0.002(4) 0.004(4) 0.008(4)
C3 0.134(8) 0.036(4) 0.058(5) 0.015(3) 0.012(5) 0.004(4)
C4 0.115(7) 0.032(3) 0.043(4) 0.003(3) 0.003(4) -0.001(4)
C5 0.064(4) 0.035(3) 0.044(3) 0.002(3) 0.004(3) -0.002(3)
C6 0.067(4) 0.048(4) 0.054(4) -0.011(3) -0.002(3) 0.007(3)
C7 0.093(7) 0.057(5) 0.093(7) -0.025(5) 0.008(6) 0.017(5)
C8 0.107(8) 0.068(6) 0.089(7) -0.040(5) 0.016(6) 0.009(5)
C9 0.073(5) 0.028(3) 0.044(4) -0.004(2) -0.002(3) 0.000(3)
C10 0.103(6) 0.043(4) 0.042(4) -0.006(3) 0.006(4) 0.003(4)
C11 0.137(8) 0.042(4) 0.057(5) -0.001(3) 0.014(5) -0.020(5)
C12 0.062(5) 0.039(4) 0.051(4) -0.005(3) 0.001(3) -0.004(3)
C13 0.078(5) 0.040(4) 0.060(5) -0.015(3) -0.001(4) 0.008(3)
C14 0.090(6) 0.058(5) 0.068(5) -0.031(4) 0.000(5) 0.006(4)
C15 0.079(6) 0.063(5) 0.052(4) -0.005(4) 0.001(4) 0.008(4)
C16 0.063(4) 0.042(4) 0.056(4) 0.002(3) 0.000(3) 0.003(3)
C17 0.062(4) 0.035(3) 0.053(4) -0.001(3) 0.003(3) -0.001(3)
C18 0.082(5) 0.047(4) 0.045(4) 0.007(3) -0.001(4) 0.002(4)
C19 0.119(8) 0.041(4) 0.064(5) 0.007(4) 0.009(5) -0.003(4)
C20 0.062(4) 0.055(4) 0.048(4) 0.009(3) -0.002(3) 0.001(3)
C21 0.096(7) 0.051(5) 0.071(5) 0.013(4) 0.010(5) -0.001(4)
C22 0.101(7) 0.066(6) 0.065(5) 0.022(4) 0.003(5) 0.003(5)

loop_
_atom_type_symbol
_atom_type_description
_atom_type_scat_dispersion_real
_atom_type_scat_dispersion_imag
_atom_type_scat_source
C C 0.0033 0.0016 'International Tables Vol C Tables 4.2.6.8 and 6.1.1.4'
H H 0.0000 0.0000 'International Tables Vol C Tables 4.2.6.8 and 6.1.1.4'
N N 0.0061 0.0033 'International Tables Vol C Tables 4.2.6.8 and 6.1.1.4'
O O 0.0106 0.0060 'International Tables Vol C Tables 4.2.6.8 and 6.1.1.4'
F F 0.0171 0.0103 'International Tables Vol C Tables 4.2.6.8 and 6.1.1.4'
Ag Ag -0.8971 1.1015 'International Tables Vol C Tables 4.2.6.8 and 6.1.1.4'
Sb Sb -0.5866 1.5461 'International Tables Vol C Tables 4.2.6.8 and 6.1.1.4'

loop_
_geom_angle_atom_site_label_1
_geom_angle_atom_site_label_2
_geom_angle_atom_site_label_3
_geom_angle
_geom_angle_site_symmetry_1
_geom_angle_site_symmetry_3
N2 Ag1 N2 171.7(3) . 4_656
N2 Ag1 Ag2 82.26(19) . 4_656
N2 Ag1 Ag2 99.93(19) 4_656 4_656
N2 Ag1 Ag2 99.93(19) . .
N2 Ag1 Ag2 82.26(19) 4_656 .
Ag2 Ag1 Ag2 149.87(3) 4_656 .
N3 Ag2 N5 163.1(2) . .
N3 Ag2 Ag3 90.91(18) . .
N5 Ag2 Ag3 96.15(17) . .
N3 Ag2 Ag1 95.41(18) . .
N5 Ag2 Ag1 91.18(17) . .
Ag3 Ag2 Ag1 132.11(2) . .
N6 Ag3 N6 166.7(3) . 4_556
N6 Ag3 Ag2 84.11(19) . 4_556
N6 Ag3 Ag2 99.83(19) 4_556 4_556
N6 Ag3 Ag2 99.83(19) . .
N6 Ag3 Ag2 84.11(19) 4_556 .
Ag2 Ag3 Ag2 145.75(3) 4_556 .
C1 N1 C5 116.8(6) . .
C6 N2 C7 107.9(7) . .
C6 N2 Ag1 125.4(5) . .
C7 N2 Ag1 126.3(6) . .
C9 N3 C10 106.5(6) . .
C9 N3 Ag2 128.6(5) . .
C10 N3 Ag2 124.9(5) . .
C12 N4 C16 114.6(6) . .
C17 N5 C18 108.2(6) . .
C17 N5 Ag2 128.3(5) . .
C18 N5 Ag2 123.4(4) . .
C20 N6 C21 106.6(6) . .
C20 N6 Ag3 127.0(5) . .
C21 N6 Ag3 126.3(5) . .
C6 O1 C8 106.2(7) . .
C9 O2 C11 107.2(6) . .
C17 O3 C19 107.4(6) . .
C20 O4 C22 107.0(6) . .
F1 Sb1 F5 92.3(9) . .
F1 Sb1 F3 92.9(11) . .
F5 Sb1 F3 94.1(7) . .
F1 Sb1 F2 91.6(9) . .
F5 Sb1 F2 86.7(6) . .
F3 Sb1 F2 175.5(10) . .
F1 Sb1 F6 175.7(12) . .
F5 Sb1 F6 88.8(8) . .
F3 Sb1 F6 82.9(12) . .
F2 Sb1 F6 92.7(11) . .
F1 Sb1 F4 88.0(9) . .
F5 Sb1 F4 177.7(6) . .
F3 Sb1 F4 83.6(8) . .
F2 Sb1 F4 95.6(7) . .
F6 Sb1 F4 90.8(8) . .
F8 Sb2 F8 106.5(11) 3_575 .
F8 Sb2 F7 91.8(5) 3_575 .
F8 Sb2 F7 89.2(5) . .
F8 Sb2 F7 89.2(5) 3_575 3_575
F8 Sb2 F7 91.8(5) . 3_575
F7 Sb2 F7 178.3(8) . 3_575
F8 Sb2 F9 78.9(9) 3_575 3_575
F8 Sb2 F9 173.6(7) . 3_575
F7 Sb2 F9 87.2(5) . 3_575
F7 Sb2 F9 91.7(5) 3_575 3_575
F8 Sb2 F9 173.6(7) 3_575 .
F8 Sb2 F9 78.9(9) . .
F7 Sb2 F9 91.7(5) . .
F7 Sb2 F9 87.2(5) 3_575 .
F9 Sb2 F9 95.9(11) 3_575 .
F11 Sb3 F11 166.3(13) 4_556 .
F11 Sb3 F12 80.6(8) 4_556 .
F11 Sb3 F12 101.0(8) . .
F11 Sb3 F12 101.0(8) 4_556 4_556
F11 Sb3 F12 80.6(8) . 4_556
F12 Sb3 F12 166.3(11) . 4_556
F11 Sb3 F13 96.0(8) 4_556 4_556
F11 Sb3 F13 72.0(9) . 4_556
F12 Sb3 F13 70.8(9) . 4_556
F12 Sb3 F13 122.2(10) 4_556 4_556
F11 Sb3 F13 72.0(8) 4_556 .
F11 Sb3 F13 96.0(8) . .
F12 Sb3 F13 122.2(10) . .
F12 Sb3 F13 70.8(9) 4_556 .
F13 Sb3 F13 63.0(13) 4_556 .
F11 Sb3 F10 69.5(9) 4_556 .
F11 Sb3 F10 123.7(9) . .
F12 Sb3 F10 93.3(7) . .
F12 Sb3 F10 74.9(8) 4_556 .
F13 Sb3 F10 160.4(12) 4_556 .
F13 Sb3 F10 121.0(8) . .
F11 Sb3 F10 123.7(9) 4_556 4_556
F11 Sb3 F10 69.5(9) . 4_556
F12 Sb3 F10 74.9(8) . 4_556
F12 Sb3 F10 93.3(7) 4_556 4_556
F13 Sb3 F10 121.0(8) 4_556 4_556
F13 Sb3 F10 160.4(12) . 4_556
F10 Sb3 F10 62.5(12) . 4_556
N1 C1 C2 124.3(7) . .
N1 C1 C6 116.1(7) . .
C2 C1 C6 119.7(7) . .
C1 C2 C3 119.4(8) . .
C1 C2 H2 120.3 . .
C3 C2 H2 120.3 . .
C4 C3 C2 117.9(7) . .
C4 C3 H3 121.0 . .
C2 C3 H3 121.0 . .
C3 C4 C5 118.9(7) . .
C3 C4 H4 120.5 . .
C5 C4 H4 120.5 . .
N1 C5 C4 122.6(6) . .
N1 C5 C9 117.8(6) . .
C4 C5 C9 119.6(6) . .
N2 C6 O1 117.5(7) . .
N2 C6 C1 125.9(7) . .
O1 C6 C1 116.5(7) . .
N2 C7 C8 104.1(7) . .
N2 C7 H7A 110.9 . .
C8 C7 H7A 110.9 . .
N2 C7 H7B 110.9 . .
C8 C7 H7B 110.9 . .
H7A C7 H7B 109.0 . .
O1 C8 C7 103.8(6) . .
O1 C8 H8A 111.0 . .
C7 C8 H8A 111.0 . .
O1 C8 H8B 111.0 . .
C7 C8 H8B 111.0 . .
H8A C8 H8B 109.0 . .
N3 C9 O2 117.2(6) . .
N3 C9 C5 126.6(6) . .
O2 C9 C5 116.2(6) . .
N3 C10 C11 104.8(6) . .
N3 C10 H10A 110.8 . .
C11 C10 H10A 110.8 . .
N3 C10 H10B 110.8 . .
C11 C10 H10B 110.8 . .
H10A C10 H10B 108.9 . .
O2 C11 C10 102.1(6) . .
O2 C11 H11A 111.4 . .
C10 C11 H11A 111.4 . .
O2 C11 H11B 111.4 . .
C10 C11 H11B 111.4 . .
H11A C11 H11B 109.2 . .
N4 C12 C13 125.3(7) . .
N4 C12 C17 113.8(6) . .
C13 C12 C17 120.9(7) . .
C14 C13 C12 117.8(7) . .
C14 C13 H13 121.1 . .
C12 C13 H13 121.1 . .
C13 C14 C15 119.0(7) . .
C13 C14 H14 120.5 . .
C15 C14 H14 120.5 . .
C16 C15 C14 118.3(8) . .
C16 C15 H15 120.9 . .
C14 C15 H15 120.9 . .
N4 C16 C15 124.9(7) . .
N4 C16 C20 113.9(6) . .
C15 C16 C20 121.2(7) . .
N5 C17 O3 117.2(7) . .
N5 C17 C12 128.0(7) . .
O3 C17 C12 114.7(6) . .
N5 C18 C19 103.2(6) . .
N5 C18 H18A 111.1 . .
C19 C18 H18A 111.1 . .
N5 C18 H18B 111.1 . .
C19 C18 H18B 111.1 . .
H18A C18 H18B 109.1 . .
O3 C19 C18 102.8(6) . .
O3 C19 H19A 111.2 . .
C18 C19 H19A 111.2 . .
O3 C19 H19B 111.2 . .
C18 C19 H19B 111.2 . .
H19A C19 H19B 109.1 . .
N6 C20 O4 117.5(7) . .
N6 C20 C16 127.4(7) . .
O4 C20 C16 115.1(7) . .
C22 C21 N6 103.9(7) . .
C22 C21 H21A 111.0 . .
N6 C21 H21A 111.0 . .
C22 C21 H21B 111.0 . .
N6 C21 H21B 111.0 . .
H21A C21 H21B 109.0 . .
O4 C22 C21 103.3(6) . .
O4 C22 H22A 111.1 . .
C21 C22 H22A 111.1 . .
O4 C22 H22B 111.1 . .
C21 C22 H22B 111.1 . .
H22A C22 H22B 109.1 . .

loop_
_geom_bond_atom_site_label_1
_geom_bond_atom_site_label_2
_geom_bond_distance
_geom_bond_site_symmetry_2
Ag1 N2 2.123(7) .
Ag1 N2 2.123(7) 4_656
Ag1 Ag2 3.2900(7) 4_656
Ag1 Ag2 3.2900(7) .
Ag2 N3 2.124(6) .
Ag2 N5 2.132(6) .
Ag2 Ag3 3.2538(7) .
Ag3 N6 2.105(7) .
Ag3 N6 2.105(7) 4_556
Ag3 Ag2 3.2538(7) 4_556
N1 C1 1.335(9) .
N1 C5 1.342(9) .
N2 C6 1.262(10) .
N2 C7 1.469(10) .
N3 C9 1.272(9) .
N3 C10 1.477(9) .
N4 C12 1.335(9) .
N4 C16 1.351(9) .
N5 C17 1.241(9) .
N5 C18 1.476(9) .
N6 C20 1.247(10) .
N6 C21 1.504(10) .
O1 C6 1.318(9) .
O1 C8 1.476(11) .
O2 C9 1.343(8) .
O2 C11 1.458(10) .
O3 C17 1.355(9) .
O3 C19 1.441(10) .
O4 C20 1.340(9) .
O4 C22 1.449(11) .
Sb1 F1 1.653(13) .
Sb1 F5 1.698(10) .
Sb1 F3 1.761(10) .
Sb1 F2 1.765(10) .
Sb1 F6 1.772(13) .
Sb1 F4 1.829(9) .
Sb2 F8 1.804(8) 3_575
Sb2 F8 1.804(8) .
Sb2 F7 1.813(8) .
Sb2 F7 1.813(8) 3_575
Sb2 F9 1.839(9) 3_575
Sb2 F9 1.839(9) .
Sb3 F11 1.785(10) 4_556
Sb3 F11 1.785(10) .
Sb3 F12 1.834(8) .
Sb3 F12 1.834(8) 4_556
Sb3 F13 1.838(11) 4_556
Sb3 F13 1.838(11) .
Sb3 F10 1.891(13) .
Sb3 F10 1.891(13) 4_556
C1 C2 1.351(11) .
C1 C6 1.482(10) .
C2 C3 1.390(11) .
C2 H2 0.9300 .
C3 C4 1.375(11) .
C3 H3 0.9300 .
C4 C5 1.396(9) .
C4 H4 0.9300 .
C5 C9 1.468(9) .
C7 C8 1.492(14) .
C7 H7A 0.9700 .
C7 H7B 0.9700 .
C8 H8A 0.9700 .
C8 H8B 0.9700 .
C10 C11 1.520(11) .
C10 H10A 0.9700 .
C10 H10B 0.9700 .
C11 H11A 0.9700 .
C11 H11B 0.9700 .
C12 C13 1.376(10) .
C12 C17 1.491(9) .
C13 C14 1.367(12) .
C13 H13 0.9300 .
C14 C15 1.389(13) .
C14 H14 0.9300 .
C15 C16 1.358(11) .
C15 H15 0.9300 .
C16 C20 1.496(10) .
C18 C19 1.544(11) .
C18 H18A 0.9700 .
C18 H18B 0.9700 .
C19 H19A 0.9700 .
C19 H19B 0.9700 .
C21 C22 1.494(12) .
C21 H21A 0.9700 .
C21 H21B 0.9700 .
C22 H22A 0.9700 .
C22 H22B 0.9700 .

loop_
_geom_torsion_atom_site_label_1
_geom_torsion_atom_site_label_2
_geom_torsion_atom_site_label_3
_geom_torsion_atom_site_label_4
_geom_torsion
_geom_torsion_site_symmetry_1
_geom_torsion_site_symmetry_2
_geom_torsion_site_symmetry_3
_geom_torsion_site_symmetry_4
N2 Ag1 Ag2 N3 -107.5(2) . . . .
N2 Ag1 Ag2 N3 80.6(2) 4_656 . . .
Ag2 Ag1 Ag2 N3 -15.80(17) 4_656 . . .
N2 Ag1 Ag2 N5 88.1(2) . . . .
N2 Ag1 Ag2 N5 -83.8(2) 4_656 . . .
Ag2 Ag1 Ag2 N5 179.72(16) 4_656 . . .
N2 Ag1 Ag2 Ag3 -11.32(18) . . . .
N2 Ag1 Ag2 Ag3 176.79(17) 4_656 . . .
Ag2 Ag1 Ag2 Ag3 80.34(3) 4_656 . . .
N3 Ag2 Ag3 N6 89.1(2) . . . .
N5 Ag2 Ag3 N6 -106.2(2) . . . .
Ag1 Ag2 Ag3 N6 -9.03(18) . . . .
N3 Ag2 Ag3 N6 -78.1(2) . . . 4_556
N5 Ag2 Ag3 N6 86.6(2) . . . 4_556
Ag1 Ag2 Ag3 N6 -176.23(18) . . . 4_556
N3 Ag2 Ag3 Ag2 -176.92(16) . . . 4_556
N5 Ag2 Ag3 Ag2 -12.25(16) . . . 4_556
Ag1 Ag2 Ag3 Ag2 84.95(3) . . . 4_556
N2 Ag1 N2 C6 169.2(7) 4_656 . . .
Ag2 Ag1 N2 C6 -84.9(7) 4_656 . . .
Ag2 Ag1 N2 C6 64.7(7) . . . .
N2 Ag1 N2 C7 -18.0(7) 4_656 . . .
Ag2 Ag1 N2 C7 87.8(7) 4_656 . . .
Ag2 Ag1 N2 C7 -122.6(7) . . . .
N5 Ag2 N3 C9 170.3(8) . . . .
Ag3 Ag2 N3 C9 -74.8(7) . . . .
Ag1 Ag2 N3 C9 57.7(7) . . . .
N5 Ag2 N3 C10 -10.0(12) . . . .
Ag3 Ag2 N3 C10 104.9(7) . . . .
Ag1 Ag2 N3 C10 -122.6(7) . . . .
N3 Ag2 N5 C17 171.2(8) . . . .
Ag3 Ag2 N5 C17 57.0(7) . . . .
Ag1 Ag2 N5 C17 -75.6(7) . . . .
N3 Ag2 N5 C18 -5.4(12) . . . .
Ag3 Ag2 N5 C18 -119.6(6) . . . .
Ag1 Ag2 N5 C18 107.8(6) . . . .
N6 Ag3 N6 C20 164.4(7) 4_556 . . .
Ag2 Ag3 N6 C20 -87.5(7) 4_556 . . .
Ag2 Ag3 N6 C20 58.1(7) . . . .
N6 Ag3 N6 C21 -12.6(7) 4_556 . . .
Ag2 Ag3 N6 C21 95.5(7) 4_556 . . .
Ag2 Ag3 N6 C21 -118.9(7) . . . .
C5 N1 C1 C2 -1.9(13) . . . .
C5 N1 C1 C6 179.2(7) . . . .
N1 C1 C2 C3 2.5(16) . . . .
C6 C1 C2 C3 -178.7(9) . . . .
C1 C2 C3 C4 -0.9(16) . . . .
C2 C3 C4 C5 -1.0(16) . . . .
C1 N1 C5 C4 -0.2(12) . . . .
C1 N1 C5 C9 179.4(7) . . . .
C3 C4 C5 N1 1.6(14) . . . .
C3 C4 C5 C9 -178.0(9) . . . .
C7 N2 C6 O1 0.9(11) . . . .
Ag1 N2 C6 O1 174.7(5) . . . .
C7 N2 C6 C1 179.1(8) . . . .
Ag1 N2 C6 C1 -7.1(12) . . . .
C8 O1 C6 N2 -5.1(11) . . . .
C8 O1 C6 C1 176.6(8) . . . .
N1 C1 C6 N2 -18.6(13) . . . .
C2 C1 C6 N2 162.5(9) . . . .
N1 C1 C6 O1 159.6(7) . . . .
C2 C1 C6 O1 -19.3(12) . . . .
C6 N2 C7 C8 3.6(11) . . . .
Ag1 N2 C7 C8 -170.2(7) . . . .
C6 O1 C8 C7 6.7(10) . . . .
N2 C7 C8 O1 -6.1(11) . . . .
C10 N3 C9 O2 -2.6(10) . . . .
Ag2 N3 C9 O2 177.2(5) . . . .
C10 N3 C9 C5 177.8(8) . . . .
Ag2 N3 C9 C5 -2.4(13) . . . .
C11 O2 C9 N3 -7.4(11) . . . .
C11 O2 C9 C5 172.2(8) . . . .
N1 C5 C9 N3 -23.6(12) . . . .
C4 C5 C9 N3 156.0(9) . . . .
N1 C5 C9 O2 156.8(7) . . . .
C4 C5 C9 O2 -23.6(12) . . . .
C9 N3 C10 C11 10.9(10) . . . .
Ag2 N3 C10 C11 -168.8(6) . . . .
C9 O2 C11 C10 13.2(10) . . . .
N3 C10 C11 O2 -14.4(10) . . . .
C16 N4 C12 C13 -0.2(12) . . . .
C16 N4 C12 C17 179.1(7) . . . .
N4 C12 C13 C14 2.1(14) . . . .
C17 C12 C13 C14 -177.1(8) . . . .
C12 C13 C14 C15 -3.2(14) . . . .
C13 C14 C15 C16 2.7(14) . . . .
C12 N4 C16 C15 -0.5(12) . . . .
C12 N4 C16 C20 177.6(7) . . . .
C14 C15 C16 N4 -0.8(14) . . . .
C14 C15 C16 C20 -178.7(8) . . . .
C18 N5 C17 O3 -5.9(10) . . . .
Ag2 N5 C17 O3 177.1(5) . . . .
C18 N5 C17 C12 178.1(8) . . . .
Ag2 N5 C17 C12 1.0(13) . . . .
C19 O3 C17 N5 -1.7(10) . . . .
C19 O3 C17 C12 174.8(8) . . . .
N4 C12 C17 N5 -24.6(12) . . . .
C13 C12 C17 N5 154.7(8) . . . .
N4 C12 C17 O3 159.3(7) . . . .
C13 C12 C17 O3 -21.4(12) . . . .
C17 N5 C18 C19 10.3(10) . . . .
Ag2 N5 C18 C19 -172.4(6) . . . .
C17 O3 C19 C18 8.0(9) . . . .
N5 C18 C19 O3 -10.8(9) . . . .
C21 N6 C20 O4 -2.0(11) . . . .
Ag3 N6 C20 O4 -179.4(6) . . . .
C21 N6 C20 C16 178.4(8) . . . .
Ag3 N6 C20 C16 1.0(13) . . . .
C22 O4 C20 N6 -6.7(11) . . . .
C22 O4 C20 C16 173.0(7) . . . .
N4 C16 C20 N6 -23.1(13) . . . .
C15 C16 C20 N6 155.1(9) . . . .
N4 C16 C20 O4 157.3(7) . . . .
C15 C16 C20 O4 -24.5(12) . . . .
C20 N6 C21 C22 9.4(10) . . . .
Ag3 N6 C21 C22 -173.1(6) . . . .
C20 O4 C22 C21 11.9(10) . . . .
N6 C21 C22 O4 -12.6(10) . . . .
